data_2241573
loop_
_publ_author_name
'Smith, Graham'
'Lynch, Daniel E.'

_publ_section_title
;
 Crystal structures of three anhydrous salts of the Lewis base
 1,8-diazabicyclo[5.4.0]undec-7-ene (DBU) with the ring-substituted
 benzoic acid analogues 4-aminobenzoic acid, 3,5-dinitrobenzoic acid and
 3,5-dinitrosalicylic acid
;
_journal_coeditor_code PK2574
_journal_issue 3
_journal_name_full 'Acta Crystallographica Section E'
_journal_page_first 382
_journal_page_last 386
_journal_paper_doi 10.1107/S205698901600267X
_journal_volume 72
_journal_year 2016
_chemical_formula_iupac 'C9 H17 N2 +, C7 H3 N2 O7 -'
_chemical_formula_moiety 'C9 H17 N2 +, C7 H3 N2 O7 -'
_chemical_formula_sum 'C16 H20 N4 O7'
_chemical_formula_weight 380.36
_chemical_name_systematic
;
1-Aza-8-azoniabicyclo[5.4.0]undec-7-ene 2-hydroxy-3,5-dinitrobenzoate
;
_space_group_IT_number 14
_symmetry_cell_setting monoclinic
_symmetry_space_group_name_Hall '-P 2yn'
_symmetry_space_group_name_H-M 'P 1 21/n 1'
_atom_sites_solution_hydrogens geom
_atom_sites_solution_primary direct
_atom_sites_solution_secondary difmap
_audit_creation_method SHELXL-97
_cell_angle_alpha 90.00
_cell_angle_beta 98.343(6)
_cell_angle_gamma 90.00
_cell_formula_units_Z 4
_cell_length_a 6.1537(3)
_cell_length_b 19.1541(14)
_cell_length_c 14.5527(11)
_cell_measurement_reflns_used 1891
_cell_measurement_temperature 200.0(10)
_cell_measurement_theta_max 26.56
_cell_measurement_theta_min 3.47
_cell_volume 1697.2(2)
_computing_cell_refinement
;
CrysAlis PRO (Agilent, 2014)
;
_computing_data_collection
;
CrysAlis PRO (Agilent, 2014)
;
_computing_data_reduction
;
CrysAlis PRO (Agilent, 2014)
;
_computing_molecular_graphics
;
PLATON (Spek, 2009)
;
_computing_publication_material
;
PLATON (Spek, 2009)
;
_computing_structure_refinement
;
SHELXL97 (Sheldrick, 2008) within WinGX (Farrugia, 2012)
;
_computing_structure_solution
;
SIR92 (Altomare <i>et al.</i>, 1993)
;
_diffrn_ambient_temperature 200.0(10)
_diffrn_detector_area_resol_mean 16.077
_diffrn_measured_fraction_theta_full 0.999
_diffrn_measured_fraction_theta_max 0.999
_diffrn_measurement_device_type 'Oxford Diffraction Gemini-S CCD-detector'
_diffrn_measurement_method '\w scans'
_diffrn_radiation_monochromator graphite
_diffrn_radiation_source 'Enhance (Mo) X-ray source'
_diffrn_radiation_type MoK\a
_diffrn_radiation_wavelength 0.71073
_diffrn_reflns_av_R_equivalents 0.0342
_diffrn_reflns_av_sigmaI/netI 0.0519
_diffrn_reflns_limit_h_max 7
_diffrn_reflns_limit_h_min -7
_diffrn_reflns_limit_k_max 23
_diffrn_reflns_limit_k_min -23
_diffrn_reflns_limit_l_max 17
_diffrn_reflns_limit_l_min -17
_diffrn_reflns_number 7800
_diffrn_reflns_theta_full 26.0
_diffrn_reflns_theta_max 26.0
_diffrn_reflns_theta_min 3.44
_diffrn_standards_number 0
_exptl_absorpt_coefficient_mu 0.118
_exptl_absorpt_correction_T_max 0.990
_exptl_absorpt_correction_T_min 0.920
_exptl_absorpt_correction_type multi-scan
_exptl_absorpt_process_details
;
(CrysAlis PRO; Agilent, 2014)
;
_exptl_crystal_colour yellow
_exptl_crystal_density_diffrn 1.489
_exptl_crystal_density_method 'not measured'
_exptl_crystal_description needle
_exptl_crystal_F_000 800
_exptl_crystal_size_max 0.30
_exptl_crystal_size_mid 0.13
_exptl_crystal_size_min 0.10
_refine_diff_density_max 0.286
_refine_diff_density_min -0.291
_refine_ls_extinction_method none
_refine_ls_goodness_of_fit_ref 1.027
_refine_ls_hydrogen_treatment mixed
_refine_ls_matrix_type full
_refine_ls_number_parameters 263
_refine_ls_number_reflns 3339
_refine_ls_number_restraints 3
_refine_ls_restrained_S_all 1.027
_refine_ls_R_factor_all 0.0899
_refine_ls_R_factor_gt 0.0576
_refine_ls_shift/su_max 0.000
_refine_ls_shift/su_mean 0.000
_refine_ls_structure_factor_coef Fsqd
_refine_ls_weighting_details 'calc w=1/[\s^2^(Fo^2^)+(0.0374P)^2^+0.7569P] where P=(Fo^2^+2Fc^2^)/3'
_refine_ls_weighting_scheme calc
_refine_ls_wR_factor_gt 0.1086
_refine_ls_wR_factor_ref 0.1227
_reflns_number_gt 2347
_reflns_number_total 3339
_reflns_threshold_expression I>2\s(I)
_cod_data_source_file pk2574sup1.cif
_cod_data_source_block III
_cod_original_sg_symbol_H-M 'P 21/n'
_cod_database_code 2241573

loop_
_symmetry_equiv_pos_as_xyz
'x, y, z'
'-x+1/2, y+1/2, -z+1/2'
'-x, -y, -z'
'x+1/2, -y+1/2, z+1/2'

loop_
_atom_site_aniso_label
_atom_site_aniso_U_11
_atom_site_aniso_U_22
_atom_site_aniso_U_33
_atom_site_aniso_U_12
_atom_site_aniso_U_13
_atom_site_aniso_U_23
O2B 0.0472(13) 0.0563(16) 0.0297(14) 0.0095(12) 0.0168(11) 0.0083(12)
O11B 0.0356(9) 0.0369(10) 0.0579(12) 0.0124(8) 0.0087(8) 0.0063(9)
O12B 0.0492(11) 0.0640(13) 0.0484(12) 0.0080(10) 0.0245(9) -0.0040(10)
O31B 0.0774(15) 0.0847(18) 0.0749(17) -0.0226(13) -0.0181(12) 0.0525(14)
O32B 0.0708(15) 0.0894(18) 0.0629(15) 0.0492(13) -0.0082(11) 0.0045(12)
O51B 0.0542(11) 0.0636(13) 0.0680(14) 0.0066(10) 0.0346(10) -0.0115(11)
O52B 0.0918(15) 0.0703(15) 0.0456(13) 0.0168(13) 0.0323(11) 0.0224(11)
N3B 0.0592(15) 0.0338(13) 0.0411(14) 0.0003(11) -0.0127(12) 0.0001(11)
N5B 0.0464(12) 0.0388(13) 0.0405(13) -0.0040(10) 0.0189(10) -0.0056(11)
C1B 0.0259(11) 0.0216(12) 0.0323(13) -0.0038(9) 0.0021(9) -0.0035(10)
C2B 0.0341(12) 0.0270(13) 0.0280(13) -0.0057(10) 0.0044(10) -0.0019(10)
C3B 0.0361(12) 0.0241(12) 0.0300(14) -0.0006(10) -0.0049(10) 0.0015(10)
C4B 0.0256(11) 0.0245(12) 0.0406(15) -0.0010(10) -0.0006(10) -0.0054(11)
C5B 0.0297(11) 0.0257(12) 0.0285(13) -0.0056(10) 0.0077(10) -0.0023(10)
C6B 0.0288(11) 0.0214(12) 0.0275(13) -0.0017(9) -0.0001(9) 0.0021(10)
C11B 0.0292(12) 0.0284(13) 0.0466(16) -0.0028(10) 0.0068(11) -0.0055(12)
O21B 0.043(4) 0.059(5) 0.053(4) 0.008(3) 0.009(3) 0.025(4)
N1A 0.0254(9) 0.0319(11) 0.0304(11) 0.0014(8) 0.0038(8) -0.0007(9)
N8A 0.0333(11) 0.0476(13) 0.0299(12) 0.0157(10) 0.0051(9) 0.0034(10)
C2A 0.0254(11) 0.0378(14) 0.0427(15) 0.0059(10) 0.0006(10) -0.0026(12)
C3A 0.0358(13) 0.0339(14) 0.0464(16) 0.0066(11) -0.0044(11) 0.0003(12)
C4A 0.0442(14) 0.0384(15) 0.0365(15) -0.0024(12) -0.0061(11) 0.0074(12)
C5A 0.0370(13) 0.0508(17) 0.0308(14) -0.0005(12) 0.0075(10) 0.0080(12)
C6A 0.0340(12) 0.0413(15) 0.0262(13) 0.0081(11) 0.0029(10) -0.0052(11)
C7A 0.0270(11) 0.0226(12) 0.0291(13) -0.0006(9) 0.0014(9) -0.0035(10)
C9A 0.042(3) 0.037(4) 0.0292(18) 0.001(2) 0.000(2) 0.005(3)
C10A 0.047(2) 0.041(2) 0.0263(17) -0.0052(17) 0.0070(16) -0.0033(19)
C11A 0.0363(13) 0.0419(15) 0.0335(14) -0.0014(11) 0.0150(11) -0.0058(12)
C13A 0.042(3) 0.037(4) 0.0292(18) 0.001(2) 0.000(2) 0.005(3)
C12A 0.047(2) 0.041(2) 0.0263(17) -0.0052(17) 0.0070(16) -0.0033(19)

loop_
_atom_site_type_symbol
_atom_site_label
_atom_site_fract_x
_atom_site_fract_y
_atom_site_fract_z
_atom_site_U_iso_or_equiv
_atom_site_thermal_displace_type
_atom_site_calc_flag
_atom_site_refinement_flags
_atom_site_occupancy
_atom_site_disorder_assembly
_atom_site_disorder_group
O O2B 0.8426(4) 0.56153(13) 0.78929(15) 0.0433(8) Uani d P 0.720 . .
O O11B 0.5084(3) 0.68879(9) 0.59293(13) 0.0433(6) Uani d . 1.000 . .
O O12B 0.5450(3) 0.64525(10) 0.73596(13) 0.0522(7) Uani d . 1.000 . .
O O31B 1.1116(4) 0.45700(12) 0.81707(17) 0.0819(10) Uani d . 1.000 . .
O O32B 1.4080(4) 0.47261(13) 0.75765(15) 0.0761(9) Uani d . 1.000 . .
O O51B 1.3286(3) 0.55867(11) 0.44585(14) 0.0594(7) Uani d . 1.000 . .
O O52B 1.0707(4) 0.63206(11) 0.39870(14) 0.0670(8) Uani d . 1.000 . .
N N3B 1.2118(4) 0.48306(12) 0.76028(16) 0.0467(8) Uani d . 1.000 . .
N N5B 1.1654(3) 0.59169(11) 0.45698(15) 0.0407(7) Uani d . 1.000 . .
C C1B 0.8002(3) 0.60950(11) 0.63899(16) 0.0268(7) Uani d . 1.000 . .
C C2B 0.9062(3) 0.56600(12) 0.70947(16) 0.0297(7) Uani d . 1.000 . .
C C3B 1.0956(4) 0.53052(12) 0.69146(16) 0.0310(7) Uani d . 1.000 . .
C C4B 1.1816(3) 0.53943(11) 0.61041(16) 0.0308(7) Uani d . 1.000 . .
C C5B 1.0735(3) 0.58226(11) 0.54278(15) 0.0276(7) Uani d . 1.000 . .
C C6B 0.8810(3) 0.61671(11) 0.55531(15) 0.0263(7) Uani d . 1.000 . .
C C11B 0.6029(4) 0.65080(12) 0.65595(19) 0.0346(8) Uani d . 1.000 . .
O O21B 0.7762(10) 0.6571(3) 0.4915(5) 0.052(3) Uani d P 0.280 . .
N N1A -0.1524(3) 0.82026(10) 0.63820(13) 0.0293(6) Uani d . 1.000 . .
N N8A 0.1714(3) 0.76040(11) 0.67301(14) 0.0369(7) Uani d D 1.000 . .
C C2A -0.3262(3) 0.85087(13) 0.56984(17) 0.0357(8) Uani d . 1.000 A .
C C3A -0.2606(4) 0.91805(13) 0.52684(18) 0.0397(8) Uani d . 1.000 A .
C C4A -0.1188(4) 0.90797(14) 0.45044(17) 0.0409(8) Uani d . 1.000 . .
C C5A 0.0934(4) 0.86814(13) 0.48033(17) 0.0393(9) Uani d . 1.000 A .
C C6A 0.0612(4) 0.79368(13) 0.51409(16) 0.0340(8) Uani d . 1.000 . .
C C7A 0.0226(3) 0.79083(11) 0.61294(15) 0.0265(7) Uani d . 1.000 A .
C C9A 0.1399(9) 0.7478(2) 0.7696(4) 0.0366(18) Uani d P 0.686(4) A 1
C C10A 0.0234(6) 0.8111(2) 0.8005(3) 0.0379(11) Uani d P 0.686(4) A 1
C C11A -0.1871(4) 0.82349(13) 0.73612(16) 0.0363(8) Uani d . 1.0000 . .
C C13A 0.189(2) 0.7738(7) 0.7752(11) 0.0366(18) Uani d DP 0.314(4) A 2
C C12A -0.0464(13) 0.7704(5) 0.7958(6) 0.0379(11) Uani d DP 0.314(4) A 2
H H4B 1.31350 0.51650 0.60110 0.0370 Uiso c R 1.000 . .
H H6B 0.80240 0.64380 0.50700 0.0320 Uiso d RP 0.720 . .
H H2B 0.73870 0.58950 0.79190 0.0650 Uiso c RP 0.720 . .
H H21B 0.66080 0.67200 0.50930 0.0770 Uiso c RP 0.280 . .
H H61B 0.85460 0.56120 0.76770 0.0360 Uiso d RP 0.280 . .
H H8A 0.280(3) 0.7394(11) 0.6508(15) 0.0320 Uiso d D 1.000 . .
H H10A -0.00890 0.80380 0.86450 0.0460 Uiso c RP 0.686(4) A 1
H H21A -0.45670 0.85990 0.60060 0.0430 Uiso c R 1.000 . .
H H22A -0.36910 0.81640 0.51980 0.0430 Uiso c R 1.000 . .
H H31A -0.17940 0.94750 0.57630 0.0480 Uiso c R 1.000 . .
H H32A -0.39530 0.94360 0.50080 0.0480 Uiso c R 1.000 . .
H H41A -0.20570 0.88270 0.39820 0.0490 Uiso c R 1.000 A .
H H42A -0.08210 0.95440 0.42720 0.0490 Uiso c R 1.000 . .
H H51A 0.18300 0.89440 0.53080 0.0470 Uiso c R 1.000 . .
H H52A 0.17720 0.86610 0.42730 0.0470 Uiso c R 1.000 . .
H H61A -0.06570 0.77230 0.47440 0.0410 Uiso c R 1.000 A .
H H62A 0.19310 0.76570 0.50720 0.0410 Uiso c R 1.000 . .
H H91A 0.28350 0.74140 0.80920 0.0440 Uiso c RP 0.686(4) A 1
H H92A 0.05040 0.70540 0.77390 0.0440 Uiso c RP 0.686(4) A 1
H H11A 0.11950 0.85260 0.80070 0.0460 Uiso c RP 0.686(4) A 1
H H12A -0.29640 0.78780 0.74760 0.0440 Uiso c RP 0.686(4) A 1
H H13A -0.24650 0.86990 0.74910 0.0440 Uiso c RP 0.686(4) A 1
H H14A -0.10610 0.72290 0.78230 0.0460 Uiso c RP 0.314(4) A 2
H H15A -0.04950 0.78040 0.86230 0.0460 Uiso c RP 0.314(4) A 2
H H16A 0.25340 0.82040 0.79120 0.0440 Uiso c RP 0.314(4) A 2
H H17A 0.28080 0.73790 0.81100 0.0440 Uiso c RP 0.314(4) A 2
H H18A -0.34390 0.81460 0.74010 0.0440 Uiso c RP 0.314(4) A 2
H H19A -0.15090 0.87100 0.76060 0.0440 Uiso c RP 0.314(4) A 2

loop_
_atom_type_symbol
_atom_type_description
_atom_type_scat_dispersion_real
_atom_type_scat_dispersion_imag
_atom_type_scat_source
C C 0.0033 0.0016 'International Tables Vol C Tables 4.2.6.8 and 6.1.1.4'
H H 0.0000 0.0000 'International Tables Vol C Tables 4.2.6.8 and 6.1.1.4'
N N 0.0061 0.0033 'International Tables Vol C Tables 4.2.6.8 and 6.1.1.4'
O O 0.0106 0.0060 'International Tables Vol C Tables 4.2.6.8 and 6.1.1.4'

loop_
_geom_angle_atom_site_label_1
_geom_angle_atom_site_label_2
_geom_angle_atom_site_label_3
_geom_angle
_geom_angle_publ_flag
C2B O2B H2B 109.00 no
C6B O21B H21B 110.00 no
O32B N3B C3B 117.7(2) no
O31B N3B O32B 123.7(2) no
O31B N3B C3B 118.6(2) no
O52B N5B C5B 117.7(2) no
O51B N5B C5B 118.7(2) no
O51B N5B O52B 123.5(2) no
C2A N1A C11A 116.36(18) no
C7A N1A C11A 121.90(19) no
C2A N1A C7A 121.74(19) no
C7A N8A C13A 122.0(5) no
C7A N8A C9A 122.5(3) no
C9A N8A H8A 119.3(14) no
C13A N8A H8A 119.6(15) no
C7A N8A H8A 117.0(14) no
C2B C1B C6B 120.78(18) no
C2B C1B C11B 119.6(2) no
C6B C1B C11B 119.6(2) no
O2B C2B C1B 122.0(2) no
C1B C2B C3B 117.4(2) no
O2B C2B C3B 120.5(2) no
N3B C3B C4B 117.1(2) no
C2B C3B C4B 122.3(2) no
N3B C3B C2B 120.6(2) no
C3B C4B C5B 118.84(19) no
C4B C5B C6B 121.43(19) no
N5B C5B C4B 118.69(18) no
N5B C5B C6B 119.88(19) no
O21B C6B C1B 118.7(3) no
O21B C6B C5B 122.0(3) no
C1B C6B C5B 119.23(19) no
O12B C11B C1B 116.6(2) no
O11B C11B C1B 119.3(2) no
O11B C11B O12B 124.1(2) no
C3B C2B H61B 121.00 no
C1B C2B H61B 122.00 no
C5B C4B H4B 121.00 no
C3B C4B H4B 121.00 no
C1B C6B H6B 120.00 no
C5B C6B H6B 121.00 no
N1A C2A C3A 114.04(18) no
C2A C3A C4A 114.2(2) no
C3A C4A C5A 114.5(2) no
C4A C5A C6A 114.4(2) no
C5A C6A C7A 112.9(2) no
N1A C7A N8A 121.8(2) no
N1A C7A C6A 120.35(19) no
N8A C7A C6A 117.82(19) no
N8A C9A C10A 106.7(3) no
C9A C10A C11A 110.2(3) no
N1A C11A C10A 111.3(2) no
N8A C13A C12A 104.7(9) no
N1A C2A H21A 109.00 no
N1A C2A H22A 109.00 no
C3A C2A H21A 109.00 no
C3A C2A H22A 109.00 no
H21A C2A H22A 108.00 no
C2A C3A H31A 109.00 no
C2A C3A H32A 109.00 no
C4A C3A H31A 109.00 no
C4A C3A H32A 109.00 no
H31A C3A H32A 108.00 no
C3A C4A H41A 109.00 no
C3A C4A H42A 109.00 no
C5A C4A H41A 109.00 no
C5A C4A H42A 109.00 no
H41A C4A H42A 108.00 no
C4A C5A H51A 109.00 no
C4A C5A H52A 109.00 no
C6A C5A H51A 109.00 no
C6A C5A H52A 109.00 no
H51A C5A H52A 108.00 no
C5A C6A H61A 109.00 no
C5A C6A H62A 109.00 no
C7A C6A H61A 109.00 no
C7A C6A H62A 109.00 no
H61A C6A H62A 108.00 no
N8A C9A H91A 110.00 no
N8A C9A H92A 110.00 no
C10A C9A H91A 110.00 no
C10A C9A H92A 110.00 no
H91A C9A H92A 109.00 no
C9A C10A H10A 110.00 no
C9A C10A H11A 110.00 no
C11A C10A H10A 110.00 no
C11A C10A H11A 110.00 no
H10A C10A H11A 108.00 no
N1A C11A H12A 109.00 no
N1A C11A H13A 109.00 no
C10A C11A H12A 109.00 no
C10A C11A H13A 109.00 no
H12A C11A H13A 108.00 no
C13A C12A H15A 110.00 no
H14A C12A H15A 108.00 no
N8A C13A H16A 111.00 no
N8A C13A H17A 111.00 no
C12A C13A H16A 111.00 no
C12A C13A H17A 111.00 no
H16A C13A H17A 109.00 no

loop_
_geom_bond_atom_site_label_1
_geom_bond_atom_site_label_2
_geom_bond_distance
_geom_bond_publ_flag
O2B C2B 1.281(3) no
O11B C11B 1.247(3) no
O12B C11B 1.271(3) no
O21B C6B 1.305(7) no
O31B N3B 1.208(3) no
O32B N3B 1.230(4) no
O51B N5B 1.217(3) no
O52B N5B 1.230(3) no
O2B H2B 0.8400 no
O21B H21B 0.8400 no
N3B C3B 1.460(3) no
N5B C5B 1.455(3) no
N1A C2A 1.473(3) no
N1A C11A 1.473(3) no
N1A C7A 1.314(3) no
N8A C9A 1.467(6) no
N8A C13A 1.498(16) no
N8A C7A 1.308(3) no
N8A H8A 0.88(2) no
C1B C11B 1.499(3) no
C1B C6B 1.387(3) no
C1B C2B 1.406(3) no
C2B C3B 1.406(3) no
C3B C4B 1.372(3) no
C4B C5B 1.376(3) no
C5B C6B 1.391(3) no
C2B H61B 0.9500 no
C4B H4B 0.9500 no
C6B H6B 0.9500 no
C2A C3A 1.511(3) no
C3A C4A 1.522(4) no
C4A C5A 1.520(4) no
C5A C6A 1.531(4) no
C6A C7A 1.493(3) no
C9A C10A 1.510(6) no
C10A C11A 1.503(5) no
C12A C13A 1.523(15) no
C2A H21A 0.9900 no
C2A H22A 0.9900 no
C3A H31A 0.9900 no
C3A H32A 0.9900 no
C4A H41A 0.9900 no
C4A H42A 0.9900 no
C5A H51A 0.9900 no
C5A H52A 0.9900 no
C6A H61A 0.9900 no
C6A H62A 0.9900 no
C9A H91A 0.9900 no
C9A H92A 0.9900 no
C10A H10A 0.9900 no
C10A H11A 0.9900 no
C11A H12A 0.9900 no
C11A H13A 0.9900 no
C12A H14A 0.9900 no
C12A H15A 0.9900 no
C13A H16A 0.9900 no
C13A H17A 0.9900 no
C11A H18A 0.9900 no
C11A H19A 0.9900 no

loop_
_geom_hbond_atom_site_label_D
_geom_hbond_atom_site_label_H
_geom_hbond_atom_site_label_A
_geom_hbond_site_symmetry_A
_geom_hbond_distance_DH
_geom_hbond_distance_HA
_geom_hbond_distance_DA
_geom_hbond_angle_DHA
_geom_hbond_publ_flag
N8A H8A O11B . 0.88(2) 1.99(2) 2.871(3) 176(2) yes
O2B H2B O12B . 0.84 1.72 2.473(3) 149 yes
C10A H11A O32B 2_656 0.99 2.45 3.251(5) 138 yes
C11A H13A O52B 4_365 0.99 2.59 3.093(3) 111 no
C2A H21A O31B 2_556 0.99 2.48 3.281(3) 138 yes

loop_
_geom_torsion_atom_site_label_1
_geom_torsion_atom_site_label_2
_geom_torsion_atom_site_label_3
_geom_torsion_atom_site_label_4
_geom_torsion
_geom_torsion_publ_flag
O31B N3B C3B C2B 23.9(3) no
O31B N3B C3B C4B -157.2(2) no
O32B N3B C3B C2B -155.2(2) no
O32B N3B C3B C4B 23.8(3) no
O51B N5B C5B C4B 3.7(3) no
O51B N5B C5B C6B -176.8(2) no
O52B N5B C5B C4B -177.5(2) no
O52B N5B C5B C6B 2.0(3) no
C2A N1A C7A N8A -176.4(2) no
C2A N1A C7A C6A 6.0(3) no
C11A N1A C7A N8A 2.7(3) no
C11A N1A C7A C6A -175.0(2) no
C2A N1A C11A C10A -163.0(2) no
C7A N1A C2A C3A -71.7(3) no
C11A N1A C2A C3A 109.2(2) no
C7A N1A C11A C10A 17.9(3) no
C7A N8A C9A C10A -38.8(4) no
C9A N8A C7A C6A -173.2(3) no
C9A N8A C7A N1A 9.1(4) no
C6B C1B C2B C3B 0.0(3) no
C11B C1B C2B O2B -1.6(3) no
C11B C1B C2B C3B -177.5(2) no
C2B C1B C6B C5B -2.3(3) no
C6B C1B C2B O2B 175.9(2) no
C6B C1B C11B O11B 3.1(3) no
C6B C1B C11B O12B -175.8(2) no
C2B C1B C11B O11B -179.4(2) no
C2B C1B C11B O12B 1.8(3) no
C11B C1B C6B C5B 175.2(2) no
O2B C2B C3B N3B 5.6(4) no
O2B C2B C3B C4B -173.3(2) no
C1B C2B C3B N3B -178.5(2) no
C1B C2B C3B C4B 2.7(3) no
C2B C3B C4B C5B -2.9(3) no
N3B C3B C4B C5B 178.3(2) no
C3B C4B C5B C6B 0.4(3) no
C3B C4B C5B N5B 179.9(2) no
N5B C5B C6B C1B -177.36(19) no
C4B C5B C6B C1B 2.1(3) no
N1A C2A C3A C4A 78.8(3) no
C2A C3A C4A C5A -57.5(3) no
C3A C4A C5A C6A 61.0(3) no
C4A C5A C6A C7A -82.0(3) no
C5A C6A C7A N1A 63.3(3) no
C5A C6A C7A N8A -114.5(2) no
N8A C9A C10A C11A 56.2(4) no
C9A C10A C11A N1A -47.7(4) no

_cod_database_fobs_code 2241573
